data_4101671
loop_
_publ_author_name
'Yun, Sang Young'
'Kim, Mansuk'
'Lee, Daesung'
'Wink, Donald J.'

_publ_section_title
;
 Structure and reactivity of alkynyl ruthenium alkylidenes.
;
_journal_issue 1
_journal_name_full 'Journal of the American Chemical Society'
_journal_page_first 24
_journal_page_last 25
_journal_paper_doi 10.1021/ja806218x
_journal_volume 131
_journal_year 2009
_chemical_formula_sum 'C53 H72 Cl2 N3 O2 P Ru S'
_chemical_formula_weight 1018.14
_space_group_IT_number 14
_symmetry_cell_setting monoclinic
_symmetry_space_group_name_Hall '-P 2yn'
_symmetry_space_group_name_H-M 'P 1 21/n 1'
_atom_sites_solution_hydrogens geom
_atom_sites_solution_primary direct
_atom_sites_solution_secondary difmap
_audit_creation_method SHELXL-97
_cell_angle_alpha 90.00
_cell_angle_beta 94.542(4)
_cell_angle_gamma 90.00
_cell_formula_units_Z 4
_cell_length_a 13.111(3)
_cell_length_b 22.220(4)
_cell_length_c 18.014(4)
_cell_measurement_temperature 298(2)
_cell_volume 5231.5(19)
_computing_cell_refinement 'SAINT Ver. 6.22  (Bruker-AXS, 2003)'
_computing_data_collection 'SMART Ver. 5.622 (Bruker-AXS, 2003)'
_computing_data_reduction 'SAINT Ver. 6.22'
_computing_molecular_graphics 'SHELXTL Ver. 6.10'
_computing_publication_material 'SHELXTL Ver. 6.10'
_computing_structure_refinement 'SHELXTL Ver. 6.10'
_computing_structure_solution 'SHELXTL Ver. 6.10 (Bruker-AXS, 2003)'
_diffrn_ambient_temperature 298(2)
_diffrn_measured_fraction_theta_full 0.944
_diffrn_measured_fraction_theta_max 0.944
_diffrn_measurement_device_type 'Bruker AXS area detector'
_diffrn_measurement_method '0.30\% \w scans'
_diffrn_radiation_monochromator graphite
_diffrn_radiation_source 'fine-focus sealed tube'
_diffrn_radiation_type MoK\a
_diffrn_radiation_wavelength 0.71073
_diffrn_reflns_av_R_equivalents 0.1116
_diffrn_reflns_av_sigmaI/netI 0.1219
_diffrn_reflns_limit_h_max 17
_diffrn_reflns_limit_h_min -17
_diffrn_reflns_limit_k_max 29
_diffrn_reflns_limit_k_min -28
_diffrn_reflns_limit_l_max 24
_diffrn_reflns_limit_l_min -23
_diffrn_reflns_number 48629
_diffrn_reflns_theta_full 28.36
_diffrn_reflns_theta_max 28.36
_diffrn_reflns_theta_min 1.46
_exptl_absorpt_coefficient_mu 0.514
_exptl_absorpt_correction_T_max 0.9251
_exptl_absorpt_correction_T_min 0.8967
_exptl_absorpt_correction_type multi-scan
_exptl_absorpt_process_details
;
SADABS  (Bruker-AXS, 2003)
;
_exptl_crystal_colour red
_exptl_crystal_density_diffrn 1.293
_exptl_crystal_density_method 'not measured'
_exptl_crystal_description pyramid
_exptl_crystal_F_000 2144
_exptl_crystal_size_max 0.22
_exptl_crystal_size_mid 0.19
_exptl_crystal_size_min 0.15
_refine_diff_density_max 0.916
_refine_diff_density_min -1.014
_refine_diff_density_rms 0.087
_refine_ls_extinction_method none
_refine_ls_goodness_of_fit_ref 1.049
_refine_ls_hydrogen_treatment mixed
_refine_ls_matrix_type full
_refine_ls_number_parameters 575
_refine_ls_number_reflns 12355
_refine_ls_number_restraints 0
_refine_ls_restrained_S_all 1.049
_refine_ls_R_factor_all 0.1521
_refine_ls_R_factor_gt 0.0832
_refine_ls_shift/su_max 0.001
_refine_ls_shift/su_mean 0.000
_refine_ls_structure_factor_coef Fsqd
_refine_ls_weighting_details 'calc w=1/[\s^2^(Fo^2^)+(0.0577P)^2^+3.5862P] where P=(Fo^2^+2Fc^2^)/3'
_refine_ls_weighting_scheme calc
_refine_ls_wR_factor_gt 0.1475
_refine_ls_wR_factor_ref 0.1732
_reflns_number_gt 7256
_reflns_number_total 12355
_reflns_threshold_expression >2sigma(I)
_cod_data_source_file ja806218x_si_003.cif
_cod_data_source_block cdwdl8m
_cod_original_cell_volume 5231.6(17)
_cod_original_sg_symbol_H-M 'P 21 / n '
_cod_database_code 4101671

loop_
_symmetry_equiv_pos_as_xyz
'x, y, z'
'-x+1/2, y+1/2, -z+1/2'
'-x, -y, -z'
'x-1/2, -y-1/2, z-1/2'

loop_
_atom_site_label
_atom_site_type_symbol
_atom_site_fract_x
_atom_site_fract_y
_atom_site_fract_z
_atom_site_U_iso_or_equiv
_atom_site_adp_type
_atom_site_occupancy
_atom_site_symmetry_multiplicity
_atom_site_calc_flag
_atom_site_refinement_flags
_atom_site_disorder_assembly
_atom_site_disorder_group
Ru1 Ru 0.83242(3) 0.052074(17) 0.78202(2) 0.03495(13) Uani 1 1 d . . .
Cl2 Cl 0.68987(10) 0.00776(6) 0.71173(8) 0.0559(4) Uani 1 1 d . . .
Cl3 Cl 0.97347(10) 0.08911(6) 0.86078(7) 0.0514(3) Uani 1 1 d . . .
P5 P 0.71165(10) 0.09401(6) 0.86444(7) 0.0400(3) Uani 1 1 d . . .
C1 C 0.8291(4) 0.1157(2) 0.7167(3) 0.0443(12) Uani 1 1 d . . .
H1 H 0.7846 0.1118 0.6741 0.053 Uiso 1 1 calc R . .
C2 C 0.8845(4) 0.1688(2) 0.7230(3) 0.0477(13) Uani 1 1 d . . .
C3 C 0.9336(5) 0.2145(3) 0.7265(3) 0.0600(15) Uani 1 1 d . . .
C4 C 0.9922(5) 0.2680(3) 0.7347(3) 0.0666(17) Uani 1 1 d . . .
C5 C 1.0701(6) 0.2761(3) 0.7986(4) 0.090(2) Uani 1 1 d . . .
H5A H 1.0389 0.2755 0.8456 0.109 Uiso 1 1 calc R . .
H5B H 1.1222 0.2450 0.7991 0.109 Uiso 1 1 calc R . .
N6 N 1.1130(4) 0.3355(3) 0.7840(3) 0.0845(17) Uani 1 1 d . . .
C7 C 1.0627(6) 0.3633(3) 0.7157(4) 0.102(3) Uani 1 1 d . . .
H7A H 1.1113 0.3708 0.6788 0.122 Uiso 1 1 calc R . .
H7B H 1.0286 0.4006 0.7268 0.122 Uiso 1 1 calc R . .
C8 C 0.9878(6) 0.3157(3) 0.6904(4) 0.094(3) Uani 1 1 d . . .
H8 H 0.9428 0.3191 0.6480 0.113 Uiso 1 1 calc R . .
S11 S 1.16968(15) 0.37758(11) 0.84588(13) 0.0944(7) Uani 1 1 d . . .
O11 O 1.2501(4) 0.3410(3) 0.8809(3) 0.134(2) Uani 1 1 d . . .
O11' O 1.1958(5) 0.4318(3) 0.8122(4) 0.135(2) Uani 1 1 d . . .
C11 C 1.0843(5) 0.3914(3) 0.9146(4) 0.0702(18) Uani 1 1 d . . .
C12 C 1.1145(6) 0.3850(3) 0.9880(4) 0.082(2) Uani 1 1 d . . .
H12 H 1.1795 0.3705 1.0027 0.098 Uiso 1 1 calc R . .
C13 C 1.0486(6) 0.4001(3) 1.0405(4) 0.090(2) Uani 1 1 d . . .
H13 H 1.0706 0.3964 1.0906 0.109 Uiso 1 1 calc R . .
C14 C 0.9514(6) 0.4205(3) 1.0215(4) 0.0716(19) Uani 1 1 d . . .
C15 C 0.9222(6) 0.4268(3) 0.9481(5) 0.086(2) Uani 1 1 d . . .
H15 H 0.8564 0.4402 0.9339 0.103 Uiso 1 1 calc R . .
C16 C 0.9871(6) 0.4139(4) 0.8940(4) 0.093(2) Uani 1 1 d . . .
H16 H 0.9662 0.4201 0.8441 0.112 Uiso 1 1 calc R . .
C17 C 0.8797(7) 0.4365(3) 1.0792(5) 0.107(3) Uani 1 1 d . . .
H17A H 0.8299 0.4051 1.0821 0.160 Uiso 1 1 calc R . .
H17B H 0.8457 0.4736 1.0657 0.160 Uiso 1 1 calc R . .
H17C H 0.9177 0.4410 1.1267 0.160 Uiso 1 1 calc R . .
N41 N 0.9981(3) 0.0097(2) 0.6795(2) 0.0527(12) Uani 1 1 d . . .
C42 C 0.9352(4) -0.0043(2) 0.7329(3) 0.0411(12) Uani 1 1 d . . .
N43 N 0.9577(4) -0.06088(19) 0.7543(2) 0.0541(12) Uani 1 1 d . . .
C44 C 1.0460(5) -0.0865(3) 0.7180(4) 0.081(2) Uani 1 1 d . . .
H44A H 1.0295 -0.1256 0.6964 0.097 Uiso 1 1 calc R . .
H44B H 1.1058 -0.0902 0.7530 0.097 Uiso 1 1 calc R . .
C45 C 1.0623(5) -0.0405(3) 0.6590(4) 0.078(2) Uani 1 1 d . . .
H45A H 1.1336 -0.0287 0.6600 0.094 Uiso 1 1 calc R . .
H45B H 1.0403 -0.0557 0.6098 0.094 Uiso 1 1 calc R . .
C51 C 0.9958(4) 0.0617(2) 0.6329(3) 0.0495(13) Uani 1 1 d . . .
C52 C 1.0711(4) 0.1056(3) 0.6455(3) 0.0596(16) Uani 1 1 d . . .
C53 C 1.0702(5) 0.1540(3) 0.5975(3) 0.0674(17) Uani 1 1 d . . .
H53 H 1.1204 0.1835 0.6051 0.081 Uiso 1 1 calc R . .
C54 C 0.9968(5) 0.1602(3) 0.5385(3) 0.0658(17) Uani 1 1 d . . .
C55 C 0.9264(4) 0.1149(3) 0.5256(3) 0.0583(15) Uani 1 1 d . . .
H55 H 0.8782 0.1180 0.4850 0.070 Uiso 1 1 calc R . .
C56 C 0.9251(4) 0.0647(2) 0.5715(3) 0.0485(13) Uani 1 1 d . . .
C57 C 1.1496(5) 0.1014(4) 0.7112(4) 0.087(2) Uani 1 1 d . . .
H57A H 1.1160 0.1032 0.7565 0.130 Uiso 1 1 calc R . .
H57B H 1.1968 0.1344 0.7097 0.130 Uiso 1 1 calc R . .
H57C H 1.1861 0.0641 0.7091 0.130 Uiso 1 1 calc R . .
C58 C 0.9950(6) 0.2146(3) 0.4879(4) 0.100(3) Uani 1 1 d . . .
H58A H 0.9289 0.2179 0.4612 0.150 Uiso 1 1 calc R . .
H58B H 1.0463 0.2102 0.4531 0.150 Uiso 1 1 calc R . .
H58C H 1.0085 0.2502 0.5172 0.150 Uiso 1 1 calc R . .
C59 C 0.8496(5) 0.0146(3) 0.5529(3) 0.0659(17) Uani 1 1 d . . .
H59A H 0.8047 0.0107 0.5922 0.099 Uiso 1 1 calc R . .
H59B H 0.8860 -0.0225 0.5477 0.099 Uiso 1 1 calc R . .
H59C H 0.8103 0.0236 0.5071 0.099 Uiso 1 1 calc R . .
C61 C 0.9106(4) -0.0995(2) 0.8052(3) 0.0474(13) Uani 1 1 d . . .
C62 C 0.8359(5) -0.1388(2) 0.7760(4) 0.0661(17) Uani 1 1 d . . .
C63 C 0.8018(6) -0.1824(3) 0.8226(5) 0.088(2) Uani 1 1 d . . .
H63 H 0.7527 -0.2094 0.8029 0.106 Uiso 1 1 calc R . .
C64 C 0.8353(6) -0.1883(3) 0.8953(6) 0.092(3) Uani 1 1 d . . .
C65 C 0.9091(6) -0.1483(3) 0.9236(4) 0.079(2) Uani 1 1 d . . .
H65 H 0.9332 -0.1516 0.9734 0.095 Uiso 1 1 calc R . .
C66 C 0.9495(5) -0.1023(2) 0.8798(3) 0.0584(16) Uani 1 1 d . . .
C67 C 0.7960(6) -0.1385(3) 0.6955(4) 0.098(3) Uani 1 1 d . . .
H67A H 0.8506 -0.1477 0.6650 0.147 Uiso 1 1 calc R . .
H67B H 0.7688 -0.0994 0.6826 0.147 Uiso 1 1 calc R . .
H67C H 0.7429 -0.1681 0.6876 0.147 Uiso 1 1 calc R . .
C68 C 0.7986(8) -0.2368(4) 0.9472(6) 0.170(5) Uani 1 1 d . . .
H68A H 0.7900 -0.2195 0.9951 0.255 Uiso 1 1 calc R . .
H68B H 0.8482 -0.2685 0.9524 0.255 Uiso 1 1 calc R . .
H68C H 0.7344 -0.2527 0.9266 0.255 Uiso 1 1 calc R . .
C69 C 1.0319(6) -0.0610(3) 0.9101(4) 0.091(2) Uani 1 1 d . . .
H69A H 1.0144 -0.0204 0.8963 0.136 Uiso 1 1 calc R . .
H69B H 1.0952 -0.0718 0.8903 0.136 Uiso 1 1 calc R . .
H69C H 1.0391 -0.0643 0.9634 0.136 Uiso 1 1 calc R . .
C71 C 0.5914(4) 0.1248(2) 0.8187(3) 0.0478(13) Uani 1 1 d . . .
H71 H 0.5605 0.0913 0.7895 0.057 Uiso 1 1 calc R . .
C72 C 0.5109(5) 0.1438(3) 0.8698(4) 0.078(2) Uani 1 1 d . . .
H72A H 0.5356 0.1783 0.8989 0.094 Uiso 1 1 calc R . .
H72B H 0.4994 0.1112 0.9041 0.094 Uiso 1 1 calc R . .
C73 C 0.4100(5) 0.1599(4) 0.8263(4) 0.101(3) Uani 1 1 d . . .
H73A H 0.3824 0.1245 0.8004 0.121 Uiso 1 1 calc R . .
H73B H 0.3612 0.1730 0.8607 0.121 Uiso 1 1 calc R . .
C74 C 0.4245(5) 0.2093(3) 0.7705(4) 0.087(2) Uani 1 1 d . . .
H74A H 0.3605 0.2164 0.7411 0.104 Uiso 1 1 calc R . .
H74B H 0.4439 0.2462 0.7967 0.104 Uiso 1 1 calc R . .
C75 C 0.5047(5) 0.1930(3) 0.7204(4) 0.0734(18) Uani 1 1 d . . .
H75A H 0.5167 0.2270 0.6886 0.088 Uiso 1 1 calc R . .
H75B H 0.4801 0.1599 0.6887 0.088 Uiso 1 1 calc R . .
C76 C 0.6050(4) 0.1748(3) 0.7620(3) 0.0618(16) Uani 1 1 d . . .
H76A H 0.6351 0.2097 0.7876 0.074 Uiso 1 1 calc R . .
H76B H 0.6519 0.1613 0.7265 0.074 Uiso 1 1 calc R . .
C81 C 0.7694(4) 0.1479(2) 0.9341(3) 0.0430(12) Uani 1 1 d . . .
H81 H 0.8363 0.1306 0.9502 0.052 Uiso 1 1 calc R . .
C82 C 0.7176(5) 0.1588(3) 1.0070(3) 0.0639(16) Uani 1 1 d . . .
H82A H 0.6514 0.1775 0.9954 0.077 Uiso 1 1 calc R . .
H82B H 0.7064 0.1204 1.0308 0.077 Uiso 1 1 calc R . .
C83 C 0.7825(5) 0.1989(3) 1.0606(3) 0.0731(19) Uani 1 1 d . . .
H83A H 0.7448 0.2074 1.1036 0.088 Uiso 1 1 calc R . .
H83B H 0.8442 0.1774 1.0780 0.088 Uiso 1 1 calc R . .
C84 C 0.8118(5) 0.2573(3) 1.0261(4) 0.0714(18) Uani 1 1 d . . .
H84A H 0.8583 0.2791 1.0610 0.086 Uiso 1 1 calc R . .
H84B H 0.7511 0.2817 1.0157 0.086 Uiso 1 1 calc R . .
C85 C 0.8626(5) 0.2469(3) 0.9548(3) 0.0665(17) Uani 1 1 d . . .
H85A H 0.9273 0.2264 0.9659 0.080 Uiso 1 1 calc R . .
H85B H 0.8765 0.2853 0.9321 0.080 Uiso 1 1 calc R . .
C86 C 0.7941(5) 0.2090(2) 0.9003(3) 0.0545(15) Uani 1 1 d . . .
H86A H 0.8283 0.2027 0.8551 0.065 Uiso 1 1 calc R . .
H86B H 0.7309 0.2306 0.8872 0.065 Uiso 1 1 calc R . .
C91 C 0.6707(4) 0.0318(2) 0.9240(3) 0.0497(14) Uani 1 1 d . . .
H91 H 0.6383 0.0500 0.9657 0.060 Uiso 1 1 calc R . .
C92 C 0.5945(5) -0.0136(3) 0.8869(3) 0.0677(17) Uani 1 1 d . . .
H92A H 0.5332 0.0073 0.8675 0.081 Uiso 1 1 calc R . .
H92B H 0.6246 -0.0330 0.8456 0.081 Uiso 1 1 calc R . .
C93 C 0.5667(6) -0.0612(3) 0.9433(4) 0.079(2) Uani 1 1 d . . .
H93A H 0.5322 -0.0420 0.9826 0.095 Uiso 1 1 calc R . .
H93B H 0.5197 -0.0900 0.9187 0.095 Uiso 1 1 calc R . .
C94 C 0.6589(6) -0.0936(3) 0.9763(5) 0.095(3) Uani 1 1 d . . .
H94A H 0.6901 -0.1158 0.9377 0.115 Uiso 1 1 calc R . .
H94B H 0.6388 -0.1221 1.0133 0.115 Uiso 1 1 calc R . .
C95 C 0.7353(6) -0.0497(3) 1.0123(4) 0.097(3) Uani 1 1 d . . .
H95A H 0.7963 -0.0711 1.0312 0.117 Uiso 1 1 calc R . .
H95B H 0.7063 -0.0302 1.0541 0.117 Uiso 1 1 calc R . .
C96 C 0.7638(5) -0.0019(3) 0.9561(4) 0.0699(18) Uani 1 1 d . . .
H96A H 0.8119 0.0263 0.9806 0.084 Uiso 1 1 calc R . .
H96B H 0.7970 -0.0212 0.9162 0.084 Uiso 1 1 calc R . .

loop_
_atom_site_aniso_label
_atom_site_aniso_U_11
_atom_site_aniso_U_22
_atom_site_aniso_U_33
_atom_site_aniso_U_23
_atom_site_aniso_U_13
_atom_site_aniso_U_12
Ru1 0.0362(2) 0.0338(2) 0.0358(2) -0.00143(18) 0.00845(15) -0.00091(19)
Cl2 0.0464(9) 0.0623(9) 0.0593(8) -0.0190(7) 0.0069(6) -0.0109(7)
Cl3 0.0460(8) 0.0603(8) 0.0474(8) -0.0063(6) 0.0009(6) -0.0012(7)
P5 0.0423(8) 0.0358(7) 0.0434(7) -0.0014(6) 0.0125(6) -0.0005(6)
C1 0.043(3) 0.046(3) 0.044(3) -0.002(2) 0.007(2) 0.001(3)
C2 0.056(4) 0.047(3) 0.042(3) 0.007(2) 0.013(2) -0.001(3)
C3 0.058(4) 0.055(4) 0.069(4) 0.005(3) 0.017(3) 0.001(3)
C4 0.073(5) 0.065(4) 0.063(4) 0.010(3) 0.012(3) -0.012(3)
C5 0.094(6) 0.091(6) 0.086(5) -0.002(4) 0.001(4) -0.006(5)
N6 0.086(4) 0.076(4) 0.091(4) -0.005(3) 0.002(3) -0.026(3)
C7 0.118(7) 0.096(6) 0.093(6) 0.004(5) 0.012(5) -0.043(5)
C8 0.111(6) 0.077(5) 0.092(5) 0.020(4) -0.011(5) -0.045(5)
S11 0.0569(13) 0.1119(17) 0.1136(16) -0.0266(13) 0.0022(11) -0.0262(12)
O11 0.069(4) 0.197(6) 0.134(5) -0.058(5) -0.016(3) 0.023(4)
O11' 0.119(5) 0.118(5) 0.176(6) -0.036(4) 0.058(4) -0.078(4)
C11 0.065(5) 0.065(4) 0.079(5) -0.007(3) -0.002(4) -0.006(3)
C12 0.062(5) 0.083(5) 0.098(6) 0.030(4) -0.006(4) 0.001(4)
C13 0.084(6) 0.105(6) 0.081(5) 0.029(4) 0.001(4) 0.007(5)
C14 0.079(5) 0.045(3) 0.090(5) 0.009(3) 0.003(4) 0.005(3)
C15 0.072(5) 0.091(5) 0.094(6) 0.003(4) -0.009(4) 0.021(4)
C16 0.087(6) 0.118(6) 0.072(5) -0.009(5) -0.010(4) 0.013(5)
C17 0.122(7) 0.086(6) 0.115(7) 0.011(5) 0.020(6) 0.023(5)
N41 0.046(3) 0.058(3) 0.055(3) 0.008(2) 0.016(2) 0.014(2)
C42 0.037(3) 0.045(3) 0.041(3) -0.005(2) 0.004(2) 0.002(2)
N43 0.058(3) 0.048(3) 0.058(3) 0.005(2) 0.021(2) 0.018(2)
C44 0.081(5) 0.070(4) 0.099(5) 0.013(4) 0.049(4) 0.035(4)
C45 0.078(5) 0.078(5) 0.083(5) 0.016(4) 0.038(4) 0.037(4)
C51 0.044(3) 0.055(4) 0.051(3) 0.005(3) 0.020(3) 0.007(3)
C52 0.047(4) 0.083(4) 0.050(3) 0.004(3) 0.017(3) -0.006(3)
C53 0.054(4) 0.081(5) 0.070(4) 0.000(4) 0.022(3) -0.027(3)
C54 0.062(4) 0.070(4) 0.068(4) 0.013(3) 0.026(3) -0.007(4)
C55 0.049(4) 0.079(4) 0.049(3) 0.010(3) 0.012(3) 0.003(3)
C56 0.042(3) 0.059(4) 0.047(3) 0.001(3) 0.017(2) -0.001(3)
C57 0.053(4) 0.130(7) 0.077(5) 0.003(4) 0.005(4) -0.017(4)
C58 0.103(6) 0.090(5) 0.108(6) 0.040(5) 0.019(5) -0.021(5)
C59 0.064(4) 0.072(4) 0.063(4) -0.003(3) 0.014(3) -0.014(3)
C61 0.052(4) 0.035(3) 0.056(3) 0.004(2) 0.012(3) 0.015(3)
C62 0.071(4) 0.030(3) 0.098(5) -0.004(3) 0.014(4) 0.006(3)
C63 0.076(5) 0.050(4) 0.142(8) 0.003(5) 0.021(5) 0.007(4)
C64 0.079(6) 0.057(4) 0.148(8) 0.025(5) 0.052(6) 0.019(4)
C65 0.101(6) 0.073(5) 0.065(4) 0.025(4) 0.024(4) 0.049(4)
C66 0.069(4) 0.045(3) 0.062(4) 0.005(3) 0.006(3) 0.026(3)
C67 0.111(6) 0.073(5) 0.103(6) -0.030(4) -0.029(5) 0.008(4)
C68 0.176(10) 0.098(7) 0.252(13) 0.094(8) 0.119(10) 0.037(7)
C69 0.099(6) 0.085(5) 0.083(5) 0.004(4) -0.028(4) 0.017(4)
C71 0.046(3) 0.045(3) 0.052(3) -0.005(2) 0.003(3) 0.003(3)
C72 0.062(4) 0.101(5) 0.075(4) 0.010(4) 0.024(3) 0.030(4)
C73 0.053(5) 0.154(8) 0.098(6) 0.027(5) 0.020(4) 0.040(5)
C74 0.066(5) 0.108(6) 0.085(5) 0.007(4) -0.004(4) 0.036(4)
C75 0.058(4) 0.084(5) 0.077(5) 0.014(4) 0.003(3) 0.012(4)
C76 0.041(4) 0.073(4) 0.071(4) 0.010(3) 0.002(3) 0.008(3)
C81 0.044(3) 0.041(3) 0.045(3) -0.002(2) 0.007(2) 0.001(2)
C82 0.077(5) 0.060(4) 0.057(4) -0.006(3) 0.024(3) 0.002(3)
C83 0.095(5) 0.073(4) 0.052(4) -0.017(3) 0.012(3) 0.001(4)
C84 0.073(5) 0.066(4) 0.074(4) -0.026(3) -0.004(4) 0.001(4)
C85 0.077(5) 0.048(3) 0.075(4) -0.006(3) 0.008(3) -0.010(3)
C86 0.069(4) 0.043(3) 0.053(3) -0.005(3) 0.010(3) -0.003(3)
C91 0.054(4) 0.041(3) 0.059(3) 0.001(2) 0.029(3) 0.000(3)
C92 0.079(5) 0.053(4) 0.075(4) -0.003(3) 0.029(3) -0.013(3)
C93 0.096(6) 0.047(4) 0.103(5) -0.008(3) 0.057(4) -0.016(4)
C94 0.112(7) 0.051(4) 0.135(7) 0.022(4) 0.081(5) 0.013(5)
C95 0.111(7) 0.082(5) 0.102(6) 0.039(5) 0.021(5) 0.026(5)
C96 0.068(4) 0.056(4) 0.087(5) 0.024(3) 0.014(3) 0.009(3)

loop_
_atom_type_symbol
_atom_type_description
_atom_type_scat_dispersion_real
_atom_type_scat_dispersion_imag
_atom_type_scat_source
C C 0.0033 0.0016 'International Tables Vol C Tables 4.2.6.8 and 6.1.1.4'
H H 0.0000 0.0000 'International Tables Vol C Tables 4.2.6.8 and 6.1.1.4'
N N 0.0061 0.0033 'International Tables Vol C Tables 4.2.6.8 and 6.1.1.4'
O O 0.0106 0.0060 'International Tables Vol C Tables 4.2.6.8 and 6.1.1.4'
P P 0.1023 0.0942 'International Tables Vol C Tables 4.2.6.8 and 6.1.1.4'
S S 0.1246 0.1234 'International Tables Vol C Tables 4.2.6.8 and 6.1.1.4'
Cl Cl 0.1484 0.1585 'International Tables Vol C Tables 4.2.6.8 and 6.1.1.4'
Ru Ru -1.2594 0.8363 'International Tables Vol C Tables 4.2.6.8 and 6.1.1.4'

loop_
_geom_angle_atom_site_label_1
_geom_angle_atom_site_label_2
_geom_angle_atom_site_label_3
_geom_angle
_geom_angle_site_symmetry_1
_geom_angle_site_symmetry_3
_geom_angle_publ_flag
C1 Ru1 C42 100.0(2) . . ?
C1 Ru1 Cl2 89.99(16) . . ?
C42 Ru1 Cl2 91.85(13) . . ?
C1 Ru1 Cl3 95.36(16) . . ?
C42 Ru1 Cl3 87.88(13) . . ?
Cl2 Ru1 Cl3 174.61(5) . . ?
C1 Ru1 P5 96.43(15) . . ?
C42 Ru1 P5 163.55(14) . . ?
Cl2 Ru1 P5 87.80(5) . . ?
Cl3 Ru1 P5 90.93(5) . . ?
C71 P5 C81 110.5(2) . . ?
C71 P5 C91 104.9(2) . . ?
C81 P5 C91 102.2(2) . . ?
C71 P5 Ru1 116.16(17) . . ?
C81 P5 Ru1 114.14(17) . . ?
C91 P5 Ru1 107.36(17) . . ?
C2 C1 Ru1 128.1(4) . . ?
C3 C2 C1 178.1(6) . . ?
C2 C3 C4 177.0(6) . . ?
C8 C4 C3 127.6(6) . . ?
C8 C4 C5 111.4(6) . . ?
C3 C4 C5 121.0(6) . . ?
N6 C5 C4 102.7(6) . . ?
C5 N6 C7 111.8(5) . . ?
C5 N6 S11 124.6(5) . . ?
C7 N6 S11 119.2(5) . . ?
N6 C7 C8 101.3(6) . . ?
C4 C8 C7 112.8(7) . . ?
O11' S11 O11 118.7(4) . . ?
O11' S11 N6 108.6(4) . . ?
O11 S11 N6 105.1(3) . . ?
O11' S11 C11 110.1(4) . . ?
O11 S11 C11 106.0(4) . . ?
N6 S11 C11 107.9(3) . . ?
C12 C11 C16 119.1(7) . . ?
C12 C11 S11 120.9(6) . . ?
C16 C11 S11 119.7(6) . . ?
C11 C12 C13 119.6(7) . . ?
C14 C13 C12 122.2(7) . . ?
C15 C14 C13 117.6(7) . . ?
C15 C14 C17 120.6(7) . . ?
C13 C14 C17 121.9(7) . . ?
C14 C15 C16 121.9(7) . . ?
C15 C16 C11 119.5(7) . . ?
C42 N41 C51 128.3(4) . . ?
C42 N41 C45 113.5(4) . . ?
C51 N41 C45 117.1(4) . . ?
N43 C42 N41 106.7(4) . . ?
N43 C42 Ru1 125.1(4) . . ?
N41 C42 Ru1 127.9(4) . . ?
C42 N43 C61 130.5(4) . . ?
C42 N43 C44 113.2(4) . . ?
C61 N43 C44 116.3(4) . . ?
N43 C44 C45 102.1(5) . . ?
N41 C45 C44 102.9(5) . . ?
C56 C51 C52 121.2(5) . . ?
C56 C51 N41 119.3(5) . . ?
C52 C51 N41 119.2(5) . . ?
C53 C52 C51 118.2(5) . . ?
C53 C52 C57 120.7(6) . . ?
C51 C52 C57 121.1(6) . . ?
C52 C53 C54 122.0(6) . . ?
C55 C54 C53 118.5(6) . . ?
C55 C54 C58 120.3(6) . . ?
C53 C54 C58 121.3(6) . . ?
C54 C55 C56 121.8(5) . . ?
C51 C56 C55 118.2(5) . . ?
C51 C56 C59 121.7(5) . . ?
C55 C56 C59 120.0(5) . . ?
C62 C61 C66 121.9(5) . . ?
C62 C61 N43 117.6(5) . . ?
C66 C61 N43 120.0(5) . . ?
C63 C62 C61 117.8(7) . . ?
C63 C62 C67 119.1(7) . . ?
C61 C62 C67 123.0(6) . . ?
C64 C63 C62 124.1(8) . . ?
C63 C64 C65 117.3(7) . . ?
C63 C64 C68 124.4(9) . . ?
C65 C64 C68 118.2(9) . . ?
C64 C65 C66 122.6(7) . . ?
C61 C66 C65 116.3(6) . . ?
C61 C66 C69 121.6(6) . . ?
C65 C66 C69 122.1(6) . . ?
C72 C71 C76 109.1(5) . . ?
C72 C71 P5 116.2(4) . . ?
C76 C71 P5 115.2(4) . . ?
C71 C72 C73 111.7(5) . . ?
C74 C73 C72 111.3(6) . . ?
C75 C74 C73 111.1(6) . . ?
C74 C75 C76 113.2(5) . . ?
C75 C76 C71 112.4(5) . . ?
C86 C81 C82 108.7(4) . . ?
C86 C81 P5 113.0(3) . . ?
C82 C81 P5 119.5(4) . . ?
C83 C82 C81 111.6(5) . . ?
C84 C83 C82 113.0(5) . . ?
C83 C84 C85 111.4(5) . . ?
C84 C85 C86 110.7(5) . . ?
C85 C86 C81 111.3(4) . . ?
C96 C91 C92 108.7(5) . . ?
C96 C91 P5 109.3(4) . . ?
C92 C91 P5 116.6(4) . . ?
C93 C92 C91 110.4(5) . . ?
C94 C93 C92 111.7(6) . . ?
C93 C94 C95 110.5(5) . . ?
C94 C95 C96 110.6(6) . . ?
C91 C96 C95 111.4(5) . . ?

loop_
_geom_bond_atom_site_label_1
_geom_bond_atom_site_label_2
_geom_bond_distance
_geom_bond_site_symmetry_2
_geom_bond_publ_flag
Ru1 C1 1.838(5) . ?
Ru1 C42 2.087(5) . ?
Ru1 Cl2 2.3857(14) . ?
Ru1 Cl3 2.3864(13) . ?
Ru1 P5 2.4397(14) . ?
P5 C71 1.851(5) . ?
P5 C81 1.853(5) . ?
P5 C91 1.854(5) . ?
C1 C2 1.385(7) . ?
C2 C3 1.201(7) . ?
C3 C4 1.418(8) . ?
C4 C8 1.325(8) . ?
C4 C5 1.487(9) . ?
C5 N6 1.466(8) . ?
N6 C7 1.485(8) . ?
N6 S11 1.594(6) . ?
C7 C8 1.489(9) . ?
S11 O11' 1.403(6) . ?
S11 O11 1.437(6) . ?
S11 C11 1.761(7) . ?
C11 C12 1.358(9) . ?
C11 C16 1.391(9) . ?
C12 C13 1.372(10) . ?
C13 C14 1.369(9) . ?
C14 C15 1.355(9) . ?
C14 C17 1.498(10) . ?
C15 C16 1.373(10) . ?
N41 C42 1.353(6) . ?
N41 C51 1.427(6) . ?
N41 C45 1.463(7) . ?
C42 N43 1.341(6) . ?
N43 C61 1.430(6) . ?
N43 C44 1.487(7) . ?
C44 C45 1.503(8) . ?
C51 C56 1.387(7) . ?
C51 C52 1.393(8) . ?
C52 C53 1.380(8) . ?
C52 C57 1.508(8) . ?
C53 C54 1.382(8) . ?
C54 C55 1.372(8) . ?
C54 C58 1.514(8) . ?
C55 C56 1.390(7) . ?
C56 C59 1.510(7) . ?
C61 C62 1.386(8) . ?
C61 C66 1.399(7) . ?
C62 C63 1.379(9) . ?
C62 C67 1.501(8) . ?
C63 C64 1.354(10) . ?
C64 C65 1.381(10) . ?
C64 C68 1.528(10) . ?
C65 C66 1.419(9) . ?
C66 C69 1.488(8) . ?
C71 C72 1.515(7) . ?
C71 C76 1.529(7) . ?
C72 C73 1.526(8) . ?
C73 C74 1.511(9) . ?
C74 C75 1.483(9) . ?
C75 C76 1.516(7) . ?
C81 C86 1.533(7) . ?
C81 C82 1.545(7) . ?
C82 C83 1.524(8) . ?
C83 C84 1.502(8) . ?
C84 C85 1.510(8) . ?
C85 C86 1.529(7) . ?
C91 C96 1.507(7) . ?
C91 C92 1.535(7) . ?
C92 C93 1.530(8) . ?
C93 C94 1.490(10) . ?
C94 C95 1.508(10) . ?
C95 C96 1.534(8) . ?

loop_
_geom_torsion_atom_site_label_1
_geom_torsion_atom_site_label_2
_geom_torsion_atom_site_label_3
_geom_torsion_atom_site_label_4
_geom_torsion
_geom_torsion_site_symmetry_1
_geom_torsion_site_symmetry_2
_geom_torsion_site_symmetry_3
_geom_torsion_site_symmetry_4
_geom_torsion_publ_flag
C1 Ru1 P5 C71 48.1(2) . . . . ?
C42 Ru1 P5 C71 -130.7(5) . . . . ?
Cl2 Ru1 P5 C71 -41.60(19) . . . . ?
Cl3 Ru1 P5 C71 143.64(19) . . . . ?
C1 Ru1 P5 C81 -82.3(2) . . . . ?
C42 Ru1 P5 C81 98.9(5) . . . . ?
Cl2 Ru1 P5 C81 -172.03(17) . . . . ?
Cl3 Ru1 P5 C81 13.21(17) . . . . ?
C1 Ru1 P5 C91 165.2(2) . . . . ?
C42 Ru1 P5 C91 -13.6(5) . . . . ?
Cl2 Ru1 P5 C91 75.4(2) . . . . ?
Cl3 Ru1 P5 C91 -99.3(2) . . . . ?
C42 Ru1 C1 C2 -96.4(5) . . . . ?
Cl2 Ru1 C1 C2 171.7(5) . . . . ?
Cl3 Ru1 C1 C2 -7.6(5) . . . . ?
P5 Ru1 C1 C2 83.9(5) . . . . ?
Ru1 C1 C2 C3 124(19) . . . . ?
C1 C2 C3 C4 -147(16) . . . . ?
C2 C3 C4 C8 -153(12) . . . . ?
C2 C3 C4 C5 27(13) . . . . ?
C8 C4 C5 N6 -1.3(9) . . . . ?
C3 C4 C5 N6 178.5(6) . . . . ?
C4 C5 N6 C7 1.2(8) . . . . ?
C4 C5 N6 S11 157.2(5) . . . . ?
C5 N6 C7 C8 -0.6(9) . . . . ?
S11 N6 C7 C8 -158.1(5) . . . . ?
C3 C4 C8 C7 -178.8(7) . . . . ?
C5 C4 C8 C7 1.0(10) . . . . ?
N6 C7 C8 C4 -0.2(9) . . . . ?
C5 N6 S11 O11' -177.2(6) . . . . ?
C7 N6 S11 O11' -22.7(7) . . . . ?
C5 N6 S11 O11 54.9(7) . . . . ?
C7 N6 S11 O11 -150.7(6) . . . . ?
C5 N6 S11 C11 -57.9(7) . . . . ?
C7 N6 S11 C11 96.6(6) . . . . ?
O11' S11 C11 C12 -109.7(6) . . . . ?
O11 S11 C11 C12 19.9(7) . . . . ?
N6 S11 C11 C12 132.0(6) . . . . ?
O11' S11 C11 C16 65.0(7) . . . . ?
O11 S11 C11 C16 -165.4(6) . . . . ?
N6 S11 C11 C16 -53.3(7) . . . . ?
C16 C11 C12 C13 0.7(11) . . . . ?
S11 C11 C12 C13 175.4(6) . . . . ?
C11 C12 C13 C14 1.4(12) . . . . ?
C12 C13 C14 C15 -1.5(11) . . . . ?
C12 C13 C14 C17 179.6(7) . . . . ?
C13 C14 C15 C16 -0.6(11) . . . . ?
C17 C14 C15 C16 178.4(7) . . . . ?
C14 C15 C16 C11 2.6(12) . . . . ?
C12 C11 C16 C15 -2.6(11) . . . . ?
S11 C11 C16 C15 -177.5(6) . . . . ?
C51 N41 C42 N43 171.6(5) . . . . ?
C45 N41 C42 N43 4.2(6) . . . . ?
C51 N41 C42 Ru1 -14.1(8) . . . . ?
C45 N41 C42 Ru1 178.5(4) . . . . ?
C1 Ru1 C42 N43 -172.7(4) . . . . ?
Cl2 Ru1 C42 N43 -82.4(4) . . . . ?
Cl3 Ru1 C42 N43 92.2(4) . . . . ?
P5 Ru1 C42 N43 6.1(8) . . . . ?
C1 Ru1 C42 N41 13.9(5) . . . . ?
Cl2 Ru1 C42 N41 104.2(4) . . . . ?
Cl3 Ru1 C42 N41 -81.2(4) . . . . ?
P5 Ru1 C42 N41 -167.3(3) . . . . ?
N41 C42 N43 C61 -175.4(5) . . . . ?
Ru1 C42 N43 C61 10.1(8) . . . . ?
N41 C42 N43 C44 4.4(6) . . . . ?
Ru1 C42 N43 C44 -170.2(4) . . . . ?
C42 N43 C44 C45 -10.5(7) . . . . ?
C61 N43 C44 C45 169.2(5) . . . . ?
C42 N41 C45 C44 -10.5(7) . . . . ?
C51 N41 C45 C44 -179.4(5) . . . . ?
N43 C44 C45 N41 11.6(7) . . . . ?
C42 N41 C51 C56 -78.9(7) . . . . ?
C45 N41 C51 C56 88.1(7) . . . . ?
C42 N41 C51 C52 107.5(6) . . . . ?
C45 N41 C51 C52 -85.5(7) . . . . ?
C56 C51 C52 C53 3.5(8) . . . . ?
N41 C51 C52 C53 176.9(5) . . . . ?
C56 C51 C52 C57 -178.4(5) . . . . ?
N41 C51 C52 C57 -5.0(8) . . . . ?
C51 C52 C53 C54 0.5(9) . . . . ?
C57 C52 C53 C54 -177.6(6) . . . . ?
C52 C53 C54 C55 -3.3(10) . . . . ?
C52 C53 C54 C58 178.1(6) . . . . ?
C53 C54 C55 C56 2.2(9) . . . . ?
C58 C54 C55 C56 -179.2(6) . . . . ?
C52 C51 C56 C55 -4.6(8) . . . . ?
N41 C51 C56 C55 -178.0(5) . . . . ?
C52 C51 C56 C59 174.0(5) . . . . ?
N41 C51 C56 C59 0.5(8) . . . . ?
C54 C55 C56 C51 1.7(8) . . . . ?
C54 C55 C56 C59 -176.9(5) . . . . ?
C42 N43 C61 C62 94.2(7) . . . . ?
C44 N43 C61 C62 -85.5(6) . . . . ?
C42 N43 C61 C66 -94.2(7) . . . . ?
C44 N43 C61 C66 86.0(6) . . . . ?
C66 C61 C62 C63 -1.4(8) . . . . ?
N43 C61 C62 C63 170.0(5) . . . . ?
C66 C61 C62 C67 -177.4(6) . . . . ?
N43 C61 C62 C67 -6.0(8) . . . . ?
C61 C62 C63 C64 1.3(10) . . . . ?
C67 C62 C63 C64 177.5(7) . . . . ?
C62 C63 C64 C65 -0.7(11) . . . . ?
C62 C63 C64 C68 -179.5(7) . . . . ?
C63 C64 C65 C66 0.1(10) . . . . ?
C68 C64 C65 C66 179.0(6) . . . . ?
C62 C61 C66 C65 0.8(8) . . . . ?
N43 C61 C66 C65 -170.4(5) . . . . ?
C62 C61 C66 C69 178.2(5) . . . . ?
N43 C61 C66 C69 7.0(8) . . . . ?
C64 C65 C66 C61 -0.1(9) . . . . ?
C64 C65 C66 C69 -177.5(6) . . . . ?
C81 P5 C71 C72 -55.2(5) . . . . ?
C91 P5 C71 C72 54.3(5) . . . . ?
Ru1 P5 C71 C72 172.7(4) . . . . ?
C81 P5 C71 C76 74.2(4) . . . . ?
C91 P5 C71 C76 -176.3(4) . . . . ?
Ru1 P5 C71 C76 -57.9(4) . . . . ?
C76 C71 C72 C73 55.8(7) . . . . ?
P5 C71 C72 C73 -171.9(5) . . . . ?
C71 C72 C73 C74 -57.3(8) . . . . ?
C72 C73 C74 C75 54.7(9) . . . . ?
C73 C74 C75 C76 -53.2(8) . . . . ?
C74 C75 C76 C71 53.7(8) . . . . ?
C72 C71 C76 C75 -53.7(7) . . . . ?
P5 C71 C76 C75 173.5(4) . . . . ?
C71 P5 C81 C86 -59.1(4) . . . . ?
C91 P5 C81 C86 -170.4(4) . . . . ?
Ru1 P5 C81 C86 74.0(4) . . . . ?
C71 P5 C81 C82 70.7(5) . . . . ?
C91 P5 C81 C82 -40.5(5) . . . . ?
Ru1 P5 C81 C82 -156.1(4) . . . . ?
C86 C81 C82 C83 -54.7(6) . . . . ?
P5 C81 C82 C83 173.6(4) . . . . ?
C81 C82 C83 C84 53.8(7) . . . . ?
C82 C83 C84 C85 -53.6(7) . . . . ?
C83 C84 C85 C86 55.4(7) . . . . ?
C84 C85 C86 C81 -58.7(7) . . . . ?
C82 C81 C86 C85 57.6(6) . . . . ?
P5 C81 C86 C85 -167.2(4) . . . . ?
C71 P5 C91 C96 172.5(4) . . . . ?
C81 P5 C91 C96 -72.0(4) . . . . ?
Ru1 P5 C91 C96 48.4(4) . . . . ?
C71 P5 C91 C92 48.9(5) . . . . ?
C81 P5 C91 C92 164.3(4) . . . . ?
Ru1 P5 C91 C92 -75.2(4) . . . . ?
C96 C91 C92 C93 57.2(6) . . . . ?
P5 C91 C92 C93 -178.8(4) . . . . ?
C91 C92 C93 C94 -57.7(7) . . . . ?
C92 C93 C94 C95 56.8(8) . . . . ?
C93 C94 C95 C96 -56.1(8) . . . . ?
C92 C91 C96 C95 -57.9(7) . . . . ?
P5 C91 C96 C95 174.0(5) . . . . ?
C94 C95 C96 C91 57.9(8) . . . . ?
